data_7212724
loop_
_publ_author_name
'Costa, Jos\'e S\'anchez'
'Castro, Adriana Gonzalez'
'Pievo, Roberta'
'Roubeau, Olivier'
'Modec, Barbara'
'Kozlev\<car, Bojan'
'Teat, Simon J.'
'Gamez, Patrick'
'Reedijk, Jan'

_publ_section_title
;
 Proficiency of the electron-deficient 1,3,5-triazine ring to generate
 anion--\p and lone pair--\p interactions
;
_journal_issue 10
_journal_name_full CrystEngComm
_journal_page_first 3057
_journal_paper_doi 10.1039/c004478d
_journal_volume 12
_journal_year 2010
_chemical_formula_moiety 'C29 H26 Cl Cu N9 O6 S2'
_chemical_formula_sum 'C29 H26 Cl Cu N9 O6 S2'
_chemical_formula_weight 759.70
_chemical_name_systematic
;
?
;
_space_group_IT_number 19
_symmetry_cell_setting orthorhombic
_symmetry_space_group_name_Hall 'P 2ac 2ab'
_symmetry_space_group_name_H-M 'P 21 21 21'
_atom_sites_solution_hydrogens mixed
_atom_sites_solution_primary direct
_atom_sites_solution_secondary difmap
_audit_creation_method SHELXL-97
_cell_angle_alpha 90.00
_cell_angle_beta 90.00
_cell_angle_gamma 90.00
_cell_formula_units_Z 4
_cell_length_a 8.3369(7)
_cell_length_b 13.5700(11)
_cell_length_c 28.493(2)
_cell_measurement_reflns_used 5322
_cell_measurement_temperature 150(2)
_cell_measurement_theta_max 27.33
_cell_measurement_theta_min 2.78
_cell_volume 3223.5(4)
_computing_cell_refinement 'Bruker SAINT v7.34a'
_computing_data_collection 'Bruker SMART'
_computing_data_reduction 'Bruker SAINT v7.34a'
_computing_molecular_graphics 'Bruker SHELXTL'
_computing_publication_material 'Bruker SHELXTL & local programs'
_computing_structure_refinement 'Bruker SHELXTL'
_computing_structure_solution 'Bruker SHELXTL'
_diffrn_ambient_temperature 150(2)
_diffrn_measured_fraction_theta_full 0.998
_diffrn_measured_fraction_theta_max 0.998
_diffrn_measurement_device_type 'Bruker APEX II CCD diffractometer'
_diffrn_measurement_method '\w rotation with narrow frames'
_diffrn_radiation_monochromator 'silicon 111'
_diffrn_radiation_source 'Advanced Light Source station 11.3.1'
_diffrn_radiation_type synchrotron
_diffrn_radiation_wavelength 0.77490
_diffrn_reflns_av_R_equivalents 0.0488
_diffrn_reflns_av_sigmaI/netI 0.0478
_diffrn_reflns_limit_h_max 10
_diffrn_reflns_limit_h_min -10
_diffrn_reflns_limit_k_max 16
_diffrn_reflns_limit_k_min -16
_diffrn_reflns_limit_l_max 35
_diffrn_reflns_limit_l_min -35
_diffrn_reflns_number 24212
_diffrn_reflns_theta_full 28.98
_diffrn_reflns_theta_max 28.98
_diffrn_reflns_theta_min 2.78
_diffrn_standards_number 0
_exptl_absorpt_coefficient_mu 1.196
_exptl_absorpt_correction_T_max 0.92
_exptl_absorpt_correction_T_min 0.84
_exptl_absorpt_correction_type multi-scan
_exptl_absorpt_process_details 'SADABS, Bruker AXS Madison WA 2006'
_exptl_crystal_colour green
_exptl_crystal_density_diffrn 1.565
_exptl_crystal_density_method 'not measured'
_exptl_crystal_description block
_exptl_crystal_F_000 1556
_exptl_crystal_size_max 0.09
_exptl_crystal_size_mid 0.09
_exptl_crystal_size_min 0.03
_refine_diff_density_max 0.635
_refine_diff_density_min -0.539
_refine_diff_density_rms 0.117
_refine_ls_abs_structure_details 'Flack H D (1983), Acta Cryst. A39, 876-881'
_refine_ls_abs_structure_Flack 0.08(3)
_refine_ls_extinction_method none
_refine_ls_goodness_of_fit_ref 1.229
_refine_ls_hydrogen_treatment constr
_refine_ls_matrix_type full
_refine_ls_number_parameters 506
_refine_ls_number_reflns 6580
_refine_ls_number_restraints 314
_refine_ls_restrained_S_all 1.210
_refine_ls_R_factor_all 0.0862
_refine_ls_R_factor_gt 0.0771
_refine_ls_shift/su_max 0.000
_refine_ls_shift/su_mean 0.000
_refine_ls_structure_factor_coef Fsqd
_refine_ls_weighting_details 'calc w=1/[\s^2^(Fo^2^)+(0.0123P)^2^+21.5856P] where P=(Fo^2^+2Fc^2^)/3'
_refine_ls_weighting_scheme calc
_refine_ls_wR_factor_gt 0.1818
_refine_ls_wR_factor_ref 0.1853
_reflns_number_gt 5821
_reflns_number_total 6580
_reflns_threshold_expression I>2\s(I)
_cod_data_source_file c004478d.txt
_cod_data_source_block jsc277
_cod_original_sg_symbol_H-M P2(1)2(1)2(1)
_cod_database_code 7212724

loop_
_symmetry_equiv_pos_as_xyz
'x, y, z'
'-x+1/2, -y, z+1/2'
'-x, y+1/2, -z+1/2'
'x+1/2, -y+1/2, -z'

loop_
_atom_site_label
_atom_site_type_symbol
_atom_site_fract_x
_atom_site_fract_y
_atom_site_fract_z
_atom_site_U_iso_or_equiv
_atom_site_adp_type
_atom_site_occupancy
_atom_site_symmetry_multiplicity
_atom_site_calc_flag
_atom_site_refinement_flags
_atom_site_disorder_assembly
_atom_site_disorder_group
Cu1 Cu 0.09854(12) 1.11762(7) 0.37656(3) 0.0291(2) Uani 1 1 d . . .
Cl1 Cl 0.4275(4) 0.69790(15) 0.34430(8) 0.0542(7) Uani 1 1 d . . .
N1 N 0.3462(8) 1.0114(4) 0.3713(2) 0.0307(15) Uani 1 1 d . . .
C2 C 0.3630(11) 0.9456(6) 0.4056(3) 0.0346(19) Uani 1 1 d . . .
N3 N 0.3829(10) 0.8469(4) 0.3994(2) 0.0320(16) Uani 1 1 d . . .
C4 C 0.3979(13) 0.8230(6) 0.3548(3) 0.0371(19) Uani 1 1 d . . .
N5 N 0.3956(10) 0.8780(5) 0.3176(2) 0.0355(15) Uani 1 1 d . . .
C6 C 0.3725(10) 0.9742(5) 0.3283(3) 0.0282(17) Uani 1 1 d . A .
N7 N 0.3783(9) 1.0381(4) 0.2914(2) 0.0343(17) Uani 1 1 d D . .
C8 C 0.4456(16) 1.0023(14) 0.2467(4) 0.037(3) Uani 0.50 1 d PDU A 2
C9 C 0.609(2) 0.9880(12) 0.2427(5) 0.039(2) Uani 0.50 1 d PDU A 2
H9 H 0.6796 1.0019 0.2680 0.047 Uiso 0.50 1 calc PR A 2
C10 C 0.666(2) 0.9514(13) 0.1992(5) 0.044(3) Uani 0.50 1 d PDU A 2
H10 H 0.7761 0.9359 0.1958 0.053 Uiso 0.50 1 calc PR A 2
C11 C 0.566(2) 0.9383(15) 0.1628(6) 0.049(3) Uani 0.50 1 d PDU A 2
H11 H 0.6083 0.9153 0.1338 0.058 Uiso 0.50 1 calc PR A 2
C12 C 0.405(2) 0.9573(14) 0.1663(5) 0.048(3) Uani 0.50 1 d PDU A 2
H12 H 0.3366 0.9493 0.1399 0.057 Uiso 0.50 1 calc PR A 2
C13 C 0.3427(16) 0.9883(12) 0.2090(5) 0.040(2) Uani 0.50 1 d PDU A 2
S14 S 0.1351(6) 1.0056(4) 0.21685(16) 0.0441(11) Uani 0.50 1 d PDU A 2
C15 C 0.071(2) 1.0553(16) 0.1603(6) 0.057(5) Uani 0.50 1 d PDU A 2
H15A H -0.0452 1.0677 0.1611 0.086 Uiso 0.50 1 calc PR A 2
H15B H 0.0948 1.0076 0.1354 0.086 Uiso 0.50 1 calc PR A 2
H15C H 0.1274 1.1171 0.1540 0.086 Uiso 0.50 1 calc PR A 2
C8' C 0.3723(16) 0.9979(8) 0.2443(4) 0.036(3) Uani 0.50 1 d PDU A 1
C9' C 0.231(2) 0.9742(10) 0.2245(5) 0.042(3) Uani 0.50 1 d PDU A 1
H9' H 0.1341 0.9799 0.2421 0.050 Uiso 0.50 1 calc PR A 1
C10' C 0.227(2) 0.9406(9) 0.1777(5) 0.048(2) Uani 0.50 1 d PDU A 1
H10' H 0.1276 0.9236 0.1633 0.058 Uiso 0.50 1 calc PR A 1
C11' C 0.366(2) 0.9330(11) 0.1535(5) 0.049(3) Uani 0.50 1 d PDU A 1
H11' H 0.3635 0.9104 0.1219 0.059 Uiso 0.50 1 calc PR A 1
C12' C 0.512(2) 0.9573(10) 0.1734(5) 0.043(3) Uani 0.50 1 d PDU A 1
H12' H 0.6085 0.9515 0.1559 0.051 Uiso 0.50 1 calc PR A 1
C13' C 0.5148(15) 0.9899(6) 0.2191(4) 0.034(2) Uani 0.50 1 d PDU A 1
S14' S 0.6955(6) 1.0228(4) 0.24783(16) 0.0414(11) Uani 0.50 1 d PDU A 1
C15' C 0.844(2) 1.0219(17) 0.2022(7) 0.060(5) Uani 0.50 1 d PDU A 1
H15D H 0.9484 1.0399 0.2154 0.089 Uiso 0.50 1 calc PR A 1
H15E H 0.8140 1.0696 0.1779 0.089 Uiso 0.50 1 calc PR A 1
H15F H 0.8503 0.9559 0.1884 0.089 Uiso 0.50 1 calc PR A 1
C16 C 0.3780(13) 1.1452(5) 0.2979(3) 0.040(2) Uani 1 1 d . A .
H16A H 0.4658 1.1750 0.2793 0.048 Uiso 1 1 calc R . .
H16B H 0.3970 1.1608 0.3314 0.048 Uiso 1 1 calc R . .
C17 C 0.2192(13) 1.1884(6) 0.2826(3) 0.041(2) Uani 1 1 d . . .
N18 N 0.0876(11) 1.1671(5) 0.3090(2) 0.0368(17) Uani 1 1 d . A .
C19 C -0.0550(14) 1.1959(7) 0.2943(3) 0.048(3) Uani 1 1 d . . .
H19 H -0.1470 1.1794 0.3124 0.058 Uiso 1 1 calc R A .
C20 C -0.0747(15) 1.2509(7) 0.2522(3) 0.051(3) Uani 1 1 d . A .
H20 H -0.1782 1.2698 0.2416 0.061 Uiso 1 1 calc R . .
C21 C 0.0532(16) 1.2746(7) 0.2288(3) 0.055(3) Uani 1 1 d . . .
H21 H 0.0416 1.3148 0.2017 0.066 Uiso 1 1 calc R A .
C22 C 0.2056(17) 1.2441(8) 0.2414(4) 0.061(3) Uani 1 1 d . A .
H22 H 0.2968 1.2602 0.2230 0.074 Uiso 1 1 calc R . .
N23 N 0.3607(9) 0.9766(4) 0.4508(2) 0.0311(16) Uani 1 1 d D . .
C24 C 0.3498(10) 0.9078(5) 0.4898(2) 0.0328(19) Uani 1 1 d D . .
C25 C 0.2061(11) 0.8641(6) 0.5003(3) 0.042(2) Uani 1 1 d D . .
H25 H 0.1149 0.8765 0.4811 0.050 Uiso 1 1 calc R . .
C26 C 0.1931(13) 0.8014(6) 0.5389(3) 0.048(3) Uani 1 1 d D . .
H26 H 0.0937 0.7713 0.5467 0.058 Uiso 1 1 calc R . .
C27 C 0.3268(14) 0.7846(7) 0.5653(3) 0.053(3) Uani 1 1 d D . .
H27 H 0.3191 0.7433 0.5921 0.064 Uiso 1 1 calc R . .
C28 C 0.4744(12) 0.8263(7) 0.5539(3) 0.047(2) Uani 1 1 d D . .
H28 H 0.5662 0.8113 0.5724 0.056 Uiso 1 1 calc R . .
C29 C 0.4885(10) 0.8897(6) 0.5158(2) 0.0353(18) Uani 1 1 d D . .
S30 S 0.6677(3) 0.94559(16) 0.49755(8) 0.0418(5) Uani 1 1 d D . .
C31 C 0.8047(12) 0.9119(7) 0.5438(3) 0.050(3) Uani 1 1 d D . .
H31A H 0.7774 0.9483 0.5724 0.076 Uiso 1 1 calc R . .
H31B H 0.9145 0.9281 0.5343 0.076 Uiso 1 1 calc R . .
H31C H 0.7965 0.8410 0.5498 0.076 Uiso 1 1 calc R . .
C32 C 0.3517(10) 1.0823(5) 0.4627(3) 0.0299(18) Uani 1 1 d . . .
H32A H 0.3800 1.1218 0.4347 0.036 Uiso 1 1 calc R . .
H32B H 0.4311 1.0972 0.4875 0.036 Uiso 1 1 calc R . .
C33 C 0.1884(11) 1.1115(6) 0.4793(3) 0.0341(17) Uani 1 1 d . . .
N34 N 0.0666(8) 1.1115(5) 0.4483(2) 0.0301(14) Uani 1 1 d . . .
C35 C -0.0759(11) 1.1319(6) 0.4637(3) 0.0373(19) Uani 1 1 d . . .
H35 H -0.1616 1.1295 0.4418 0.045 Uiso 1 1 calc R . .
C36 C -0.1139(13) 1.1570(6) 0.5098(3) 0.044(2) Uani 1 1 d . . .
H36 H -0.2208 1.1716 0.5189 0.052 Uiso 1 1 calc R . .
C37 C 0.0101(15) 1.1595(6) 0.5413(3) 0.052(3) Uani 1 1 d . . .
H37 H -0.0086 1.1763 0.5732 0.062 Uiso 1 1 calc R . .
C38 C 0.1621(12) 1.1373(6) 0.5259(3) 0.037(2) Uani 1 1 d . . .
H38 H 0.2496 1.1396 0.5473 0.045 Uiso 1 1 calc R . .
N40 N -0.1600(11) 0.9886(6) 0.3640(3) 0.048(2) Uani 1 1 d . . .
O41 O -0.0056(8) 0.9885(4) 0.3639(2) 0.0405(15) Uani 1 1 d . . .
O42 O -0.2339(9) 0.9106(5) 0.3573(3) 0.058(2) Uani 1 1 d . . .
O43 O -0.2352(8) 1.0667(5) 0.3695(3) 0.062(2) Uani 1 1 d . . .
N50 N 0.0981(11) 1.3126(5) 0.3952(2) 0.0420(16) Uani 1 1 d U . .
O51 O 0.2100(7) 1.2464(4) 0.39039(19) 0.0355(13) Uani 1 1 d U . .
O52 O -0.0438(8) 1.2884(5) 0.3918(2) 0.0424(15) Uani 1 1 d U . .
O53 O 0.1411(9) 1.3973(4) 0.4054(2) 0.0577(18) Uani 1 1 d U . .

loop_
_atom_site_aniso_label
_atom_site_aniso_U_11
_atom_site_aniso_U_22
_atom_site_aniso_U_33
_atom_site_aniso_U_23
_atom_site_aniso_U_13
_atom_site_aniso_U_12
Cu1 0.0408(5) 0.0222(4) 0.0243(4) -0.0001(4) -0.0035(4) -0.0020(4)
Cl1 0.103(2) 0.0223(10) 0.0370(11) -0.0027(8) 0.0068(13) 0.0113(12)
N1 0.048(4) 0.021(3) 0.023(3) 0.006(3) -0.005(3) -0.002(3)
C2 0.050(6) 0.025(4) 0.029(4) -0.001(3) 0.004(4) 0.004(4)
N3 0.057(5) 0.019(3) 0.020(3) 0.002(2) 0.003(3) 0.006(3)
C4 0.052(5) 0.023(4) 0.037(4) -0.006(3) 0.001(4) 0.006(4)
N5 0.052(4) 0.028(3) 0.027(3) 0.000(3) 0.002(3) 0.010(4)
C6 0.035(5) 0.022(4) 0.027(4) -0.002(3) -0.003(3) 0.001(3)
N7 0.064(5) 0.020(3) 0.020(3) -0.002(2) 0.004(3) 0.002(3)
C8 0.056(6) 0.028(5) 0.027(5) 0.001(4) 0.000(5) -0.003(5)
C9 0.055(5) 0.029(5) 0.033(5) 0.000(4) 0.000(5) -0.002(5)
C10 0.061(6) 0.037(5) 0.035(5) -0.006(5) 0.003(5) -0.002(5)
C11 0.062(6) 0.044(5) 0.040(5) -0.014(5) 0.001(5) -0.007(5)
C12 0.060(6) 0.044(5) 0.039(5) -0.015(5) 0.002(5) -0.010(5)
C13 0.058(5) 0.032(4) 0.031(4) -0.003(4) 0.002(4) -0.007(4)
S14 0.055(3) 0.038(2) 0.039(2) 0.0065(18) -0.007(2) 0.003(2)
C15 0.053(8) 0.069(9) 0.050(8) 0.004(7) -0.007(7) -0.008(7)
C8' 0.055(6) 0.026(5) 0.026(4) -0.005(4) -0.004(5) -0.005(5)
C9' 0.052(5) 0.037(5) 0.036(5) -0.007(5) 0.001(5) -0.002(5)
C10' 0.057(5) 0.048(5) 0.040(5) -0.012(4) -0.003(4) -0.006(5)
C11' 0.061(6) 0.049(6) 0.037(5) -0.022(5) 0.001(5) -0.006(5)
C12' 0.055(6) 0.041(5) 0.032(5) -0.016(4) 0.003(5) -0.005(5)
C13' 0.053(5) 0.026(4) 0.024(4) -0.005(4) 0.000(4) -0.005(4)
S14' 0.045(3) 0.044(3) 0.035(2) -0.012(2) -0.005(2) 0.007(2)
C15' 0.048(8) 0.065(9) 0.065(9) -0.014(8) -0.006(7) 0.002(7)
C16 0.069(7) 0.017(4) 0.034(4) 0.000(3) 0.006(4) -0.003(4)
C17 0.070(7) 0.024(4) 0.028(4) -0.004(3) 0.007(4) -0.002(4)
N18 0.058(5) 0.021(3) 0.032(3) -0.006(3) -0.011(4) 0.002(4)
C19 0.073(8) 0.032(5) 0.040(5) -0.001(4) -0.011(5) -0.009(5)
C20 0.073(8) 0.039(5) 0.041(5) 0.005(4) -0.022(6) 0.004(5)
C21 0.101(10) 0.028(5) 0.038(5) 0.002(4) -0.009(6) 0.001(5)
C22 0.091(9) 0.042(6) 0.051(6) 0.018(5) 0.017(6) 0.010(6)
N23 0.049(5) 0.022(3) 0.023(3) 0.001(2) 0.009(3) 0.005(3)
C24 0.054(5) 0.021(4) 0.024(4) 0.000(3) 0.002(3) 0.003(3)
C25 0.052(5) 0.028(5) 0.044(5) 0.001(4) 0.000(4) -0.007(4)
C26 0.074(7) 0.028(5) 0.044(5) -0.004(4) 0.022(5) -0.007(5)
C27 0.091(9) 0.028(5) 0.041(5) 0.005(4) 0.008(6) -0.011(5)
C28 0.066(7) 0.034(5) 0.039(5) 0.010(4) -0.013(5) 0.007(5)
C29 0.054(5) 0.027(4) 0.025(4) -0.003(3) 0.004(3) -0.005(4)
S30 0.0502(13) 0.0319(11) 0.0433(12) 0.0043(9) -0.0085(11) -0.0010(10)
C31 0.057(6) 0.031(5) 0.063(6) 0.002(4) -0.020(5) 0.014(4)
C32 0.048(5) 0.019(3) 0.023(4) -0.002(3) -0.001(3) -0.004(3)
C33 0.051(5) 0.016(3) 0.035(4) 0.001(3) 0.001(4) -0.002(4)
N34 0.041(4) 0.016(3) 0.033(3) 0.002(3) -0.002(3) 0.000(3)
C35 0.040(5) 0.024(4) 0.048(5) 0.011(4) 0.006(4) -0.005(4)
C36 0.055(6) 0.030(4) 0.046(5) 0.007(4) 0.011(5) 0.008(4)
C37 0.095(9) 0.023(4) 0.036(5) 0.003(4) 0.030(5) 0.010(5)
C38 0.051(5) 0.028(4) 0.033(4) 0.002(3) 0.003(4) -0.006(4)
N40 0.058(5) 0.044(5) 0.041(5) -0.004(4) -0.012(4) -0.007(4)
O41 0.054(4) 0.029(3) 0.039(3) -0.001(3) -0.006(3) -0.008(3)
O42 0.073(5) 0.040(4) 0.061(4) 0.010(3) -0.024(4) -0.028(3)
O43 0.058(5) 0.039(4) 0.088(6) 0.002(4) -0.013(4) 0.007(3)
N50 0.064(4) 0.027(3) 0.035(3) 0.001(3) -0.007(4) 0.005(4)
O51 0.046(3) 0.032(3) 0.028(3) 0.003(2) -0.003(2) 0.001(3)
O52 0.044(3) 0.041(3) 0.042(3) 0.003(3) 0.006(3) 0.007(3)
O53 0.082(5) 0.023(3) 0.068(4) -0.008(3) -0.019(4) -0.001(3)

loop_
_atom_type_symbol
_atom_type_description
_atom_type_scat_dispersion_real
_atom_type_scat_dispersion_imag
_atom_type_scat_source
C C -0.0020 0.0020 'WCROMER Program in WinGX L.Kissel & R.H.Pratt Acta Cryst A46 170 1990'
H H 0.0000 0.0000 'WCROMER Program in WinGX L.Kissel & R.H.Pratt Acta Cryst A46 170 1990'
N N -0.0031 0.0040 'WCROMER Program in WinGX L.Kissel & R.H.Pratt Acta Cryst A46 170 1990'
O O -0.0042 0.0074 'WCROMER Program in WinGX L.Kissel & R.H.Pratt Acta Cryst A46 170 1990'
S S 0.1206 0.1480 'WCROMER Program in WinGX L.Kissel & R.H.Pratt Acta Cryst A46 170 1990'
Cl Cl 0.1408 0.1896 'WCROMER Program in WinGX L.Kissel & R.H.Pratt Acta Cryst A46 170 1990'
Cu Cu 0.1330 1.4803 'WCROMER Program in WinGX L.Kissel & R.H.Pratt Acta Cryst A46 170 1990'

loop_
_geom_angle_atom_site_label_1
_geom_angle_atom_site_label_2
_geom_angle_atom_site_label_3
_geom_angle
N18 Cu1 N34 160.4(3)
N18 Cu1 O41 95.7(3)
N18 Cu1 O51 85.4(2)
N34 Cu1 O41 95.0(3)
N34 Cu1 O51 84.3(2)
O41 Cu1 O51 178.2(3)
C2 N1 C6 113.5(6)
N1 C2 N3 125.4(7)
N1 C2 N23 119.1(7)
N3 C2 N23 115.5(7)
C2 N3 C4 112.3(6)
Cl1 C4 N3 114.8(6)
Cl1 C4 N5 115.1(6)
N3 C4 N5 130.2(7)
C4 N5 C6 111.9(6)
N1 C6 N5 126.2(7)
N1 C6 N7 118.1(6)
N5 C6 N7 115.7(6)
C6 N7 C8 118.0(9)
C6 N7 C8' 118.3(7)
C6 N7 C16 122.1(6)
C8 N7 C8' 24.4(8)
C8 N7 C16 116.0(9)
C8' N7 C16 119.4(7)
N7 C8 C9 119.6(11)
N7 C8 C13 118.5(11)
C9 C8 C13 121.8(12)
C8 C9 H9 121.6
C8 C9 C10 116.9(14)
H9 C9 C10 121.6
C9 C10 H10 119.5
C9 C10 C11 121.1(15)
H10 C10 C11 119.5
C10 C11 H11 119.2
C10 C11 C12 121.6(15)
H11 C11 C12 119.2
C11 C12 H12 120.4
C11 C12 C13 119.1(14)
H12 C12 C13 120.4
C8 C13 C12 119.3(12)
C8 C13 S14 119.4(10)
C12 C13 S14 121.2(11)
C13 S14 C15 103.1(8)
S14 C15 H15A 109.5
S14 C15 H15B 109.5
S14 C15 H15C 109.5
H15A C15 H15B 109.5
H15A C15 H15C 109.5
H15B C15 H15C 109.5
N7 C8' C9' 120.4(11)
N7 C8' C13' 118.5(10)
C9' C8' C13' 121.0(11)
C8' C9' H9' 120.3
C8' C9' C10' 119.5(14)
H9' C9' C10' 120.3
C9' C10' H10' 120.5
C9' C10' C11' 119.1(15)
H10' C10' C11' 120.5
C10' C11' H11' 119.1
C10' C11' C12' 121.8(14)
H11' C11' C12' 119.1
C11' C12' H12' 120.6
C11' C12' C13' 118.7(14)
H12' C12' C13' 120.6
C8' C13' C12' 119.8(12)
C8' C13' S14' 118.0(9)
C12' C13' S14' 122.2(11)
C13' S14' C15' 104.5(8)
S14' C15' H15D 109.5
S14' C15' H15E 109.5
S14' C15' H15F 109.5
H15D C15' H15E 109.5
H15D C15' H15F 109.5
H15E C15' H15F 109.5
N7 C16 H16A 109.6
N7 C16 H16B 109.6
N7 C16 C17 110.4(8)
H16A C16 H16B 108.1
H16A C16 C17 109.6
H16B C16 C17 109.6
C16 C17 N18 117.8(7)
C16 C17 C22 121.4(9)
N18 C17 C22 120.7(10)
Cu1 N18 C17 123.6(6)
Cu1 N18 C19 115.8(7)
C17 N18 C19 119.4(8)
N18 C19 H19 119.1
N18 C19 C20 121.7(10)
H19 C19 C20 119.1
C19 C20 H20 121.0
C19 C20 C21 118.0(11)
H20 C20 C21 121.0
C20 C21 H21 118.5
C20 C21 C22 123.1(10)
H21 C21 C22 118.5
C17 C22 C21 117.0(11)
C17 C22 H22 121.5
C21 C22 H22 121.5
C2 N23 C24 121.9(6)
C2 N23 C32 121.4(6)
C24 N23 C32 116.4(6)
N23 C24 C25 119.9(7)
N23 C24 C29 117.8(7)
C25 C24 C29 122.3(7)
C24 C25 H25 119.9
C24 C25 C26 120.2(8)
H25 C25 C26 119.9
C25 C26 H26 120.9
C25 C26 C27 118.2(9)
H26 C26 C27 120.9
C26 C27 H27 119.1
C26 C27 C28 121.8(8)
H27 C27 C28 119.1
C27 C28 H28 119.8
C27 C28 C29 120.5(8)
H28 C28 C29 119.8
C24 C29 C28 117.0(8)
C24 C29 S30 118.2(6)
C28 C29 S30 124.8(7)
C29 S30 C31 102.3(4)
S30 C31 H31A 109.5
S30 C31 H31B 109.5
S30 C31 H31C 109.5
H31A C31 H31B 109.5
H31A C31 H31C 109.5
H31B C31 H31C 109.5
N23 C32 H32A 109.2
N23 C32 H32B 109.2
N23 C32 C33 112.1(7)
H32A C32 H32B 107.9
H32A C32 C33 109.2
H32B C32 C33 109.2
C32 C33 N34 118.6(7)
C32 C33 C38 120.8(8)
N34 C33 C38 120.5(8)
Cu1 N34 C33 123.6(5)
Cu1 N34 C35 116.5(6)
C33 N34 C35 117.9(7)
N34 C35 H35 117.3
N34 C35 C36 125.5(9)
H35 C35 C36 117.3
C35 C36 H36 121.6
C35 C36 C37 116.9(9)
H36 C36 C37 121.6
C36 C37 H37 120.6
C36 C37 C38 118.8(8)
H37 C37 C38 120.6
C33 C38 C37 120.3(9)
C33 C38 H38 119.9
C37 C38 H38 119.9
O41 N40 O42 119.7(9)
O41 N40 O43 120.4(8)
O42 N40 O43 119.8(9)
Cu1 O41 N40 115.8(6)
O51 N50 O52 119.7(7)
O51 N50 O53 117.2(9)
O52 N50 O53 122.9(9)
Cu1 O51 N50 106.8(5)

loop_
_geom_bond_atom_site_label_1
_geom_bond_atom_site_label_2
_geom_bond_distance
Cu1 N18 2.042(7)
Cu1 N34 2.063(6)
Cu1 O41 1.988(6)
Cu1 O51 2.018(6)
Cl1 C4 1.741(8)
N1 C2 1.330(10)
N1 C6 1.342(9)
C2 N3 1.360(9)
C2 N23 1.356(10)
N3 C4 1.318(9)
C4 N5 1.295(10)
N5 C6 1.355(9)
C6 N7 1.366(9)
N7 C8 1.472(12)
N7 C8' 1.450(12)
N7 C16 1.465(9)
C8 C9 1.378(16)
C8 C13 1.388(14)
C9 H9 0.9500
C9 C10 1.418(15)
C10 H10 0.9500
C10 C11 1.340(17)
C11 H11 0.9500
C11 C12 1.374(17)
C12 H12 0.9500
C12 C13 1.388(15)
C13 S14 1.761(13)
S14 C15 1.827(14)
C15 H15A 0.9800
C15 H15B 0.9800
C15 H15C 0.9800
C8' C9' 1.347(16)
C8' C13' 1.391(14)
C9' H9' 0.9500
C9' C10' 1.410(16)
C10' H10' 0.9500
C10' C11' 1.357(17)
C11' H11' 0.9500
C11' C12' 1.381(16)
C12' H12' 0.9500
C12' C13' 1.377(15)
C13' S14' 1.771(12)
S14' C15' 1.795(15)
C15' H15D 0.9800
C15' H15E 0.9800
C15' H15F 0.9800
C16 H16A 0.9900
C16 H16B 0.9900
C16 C17 1.512(14)
C17 N18 1.360(12)
C17 C22 1.401(13)
N18 C19 1.318(13)
C19 H19 0.9500
C19 C20 1.422(12)
C20 H20 0.9500
C20 C21 1.298(15)
C21 H21 0.9500
C21 C22 1.384(17)
C22 H22 0.9500
N23 C24 1.456(8)
N23 C32 1.476(9)
C24 C25 1.369(11)
C24 C29 1.395(10)
C25 H25 0.9500
C25 C26 1.397(11)
C26 H26 0.9500
C26 C27 1.363(13)
C27 H27 0.9500
C27 C28 1.393(12)
C28 H28 0.9500
C28 C29 1.391(10)
C29 S30 1.754(8)
S30 C31 1.803(8)
C31 H31A 0.9800
C31 H31B 0.9800
C31 H31C 0.9800
C32 H32A 0.9900
C32 H32B 0.9900
C32 C33 1.495(12)
C33 N34 1.346(10)
C33 C38 1.391(11)
N34 C35 1.297(11)
C35 H35 0.9500
C35 C36 1.392(12)
C36 H36 0.9500
C36 C37 1.369(15)
C37 H37 0.9500
C37 C38 1.373(13)
C38 H38 0.9500
N40 O41 1.287(10)
N40 O42 1.240(10)
N40 O43 1.241(10)
N50 O51 1.302(10)
N50 O52 1.231(11)
N50 O53 1.238(9)
